data_2200932
loop_
_publ_author_name
'Sethu Sankar, K.'
'Suresh Babu, N.'
'Velmurugan, D.'
'Shanmuga Sundara Raj, S.'
'Fun, H.-K.'

_publ_section_title
;
 1,2-Bis(1-phenylsulfonyl-3-phenylthioindol-2-yl)ethane
;
_journal_issue 2
_journal_name_full 'Acta Crystallographica Section E'
_journal_page_first o134
_journal_page_last o136
_journal_paper_doi 10.1107/S1600536802000405
_journal_volume 58
_journal_year 2002
_chemical_formula_iupac 'C42 H32 N2 O4 S4'
_chemical_formula_moiety 'C42 H32 N2 O4 S4'
_chemical_formula_sum 'C42 H32 N2 O4 S4'
_chemical_formula_weight 756.94
_chemical_name_systematic
;
1,2-Bis(1'-Phenylsulfonyl-3-phenylthioindole-2-yl)ethane
;
_space_group_IT_number 14
_symmetry_cell_setting monoclinic
_symmetry_space_group_name_Hall '-P 2yn'
_symmetry_space_group_name_H-M 'P 1 21/n 1'
_atom_sites_solution_hydrogens geom
_atom_sites_solution_primary direct
_atom_sites_solution_secondary difmap
_audit_creation_method SHELXL-97
_cell_angle_alpha 90.00
_cell_angle_beta 106.8810(10)
_cell_angle_gamma 90.00
_cell_formula_units_Z 2
_cell_length_a 12.5439(4)
_cell_length_b 8.3686(2)
_cell_length_c 18.9898(6)
_cell_measurement_reflns_used 13390
_cell_measurement_temperature 293(2)
_cell_measurement_theta_max 28.33
_cell_measurement_theta_min 1.74
_cell_volume 1907.55(10)
_computing_cell_refinement 'SAINT (Siemens, 1996)'
_computing_data_collection 'SMART (Siemens, 1996)'
_computing_data_reduction SAINT
_computing_molecular_graphics 'ORTEP-3 for Windows (Farrugia, 1999)'
_computing_publication_material 'SHELXL97 and PARST (Nardelli, 1983, 1995)'
_computing_structure_refinement 'SHELXL97 (Sheldrick, 1997)'
_computing_structure_solution 'SHELXS97 (Sheldrick, 1997)'
_diffrn_ambient_temperature 293(2)
_diffrn_measurement_device_type 'Siemens SMART CCD area-detector'
_diffrn_measurement_method \w
_diffrn_radiation_monochromator graphite
_diffrn_radiation_source 'fine-focus sealed tube'
_diffrn_radiation_type MoK\a
_diffrn_radiation_wavelength .71073
_diffrn_reflns_av_R_equivalents .0859
_diffrn_reflns_av_sigmaI/netI .1130
_diffrn_reflns_limit_h_max 16
_diffrn_reflns_limit_h_min -13
_diffrn_reflns_limit_k_max 11
_diffrn_reflns_limit_k_min -10
_diffrn_reflns_limit_l_max 12
_diffrn_reflns_limit_l_min -24
_diffrn_reflns_number 12921
_diffrn_reflns_theta_full 28.26
_diffrn_reflns_theta_max 28.26
_diffrn_reflns_theta_min 1.74
_diffrn_standards_decay_% <2
_exptl_absorpt_coefficient_mu .294
_exptl_absorpt_correction_type none
_exptl_crystal_colour colourless
_exptl_crystal_density_diffrn 1.318
_exptl_crystal_density_method 'not measured'
_exptl_crystal_description needle
_exptl_crystal_F_000 788
_exptl_crystal_size_max .46
_exptl_crystal_size_mid .16
_exptl_crystal_size_min .12
_refine_diff_density_max .238
_refine_diff_density_min -.310
_refine_ls_extinction_coef .0046(8)
_refine_ls_extinction_expression Fc^*^=kFc[1+0.001xFc^2^\l^3^/sin(2\q)]^-1/4^
_refine_ls_extinction_method SHELXL97
_refine_ls_goodness_of_fit_ref .928
_refine_ls_hydrogen_treatment constr
_refine_ls_matrix_type full
_refine_ls_number_parameters 236
_refine_ls_number_reflns 4615
_refine_ls_number_restraints 0
_refine_ls_restrained_S_all .928
_refine_ls_R_factor_all .1455
_refine_ls_R_factor_gt .0563
_refine_ls_shift/su_max <0.001
_refine_ls_shift/su_mean .000
_refine_ls_structure_factor_coef Fsqd
_refine_ls_weighting_details 'w = 1/[\s^2^(Fo^2^)+(0.0499P)^2^] where P = (Fo^2^+2Fc^2^)/3'
_refine_ls_weighting_scheme calc
_refine_ls_wR_factor_gt .1180
_refine_ls_wR_factor_ref .1442
_reflns_number_gt 2139
_reflns_number_total 4615
_reflns_threshold_expression I>2\sa(I)
_cod_data_source_file na6129.cif
_cod_data_source_block I
_cod_depositor_comments
;
The following automatic conversions were performed:
'_symmetry_cell_setting' value 'Monoclinic' changed to 'monoclinic'
according to '/home/saulius/struct/CIF-dictionaries/cif_core.dic'
dictionary named 'cif_core.dic' version 2.4.1 from 2010-06-29.

Automatic conversion script
Id: cif_fix_enum 1527 2010-12-29 10:47:43Z saulius 

The following automatic conversions were performed:

'_symmetry_cell_setting' value 'Monoclinic' changed to 'monoclinic'
according to /home/saulius/struct/CIF-dictionaries/cif_core.dic
dictionary named 'cif_core.dic' version 2.4.1 from 2010-06-29.

Automatic conversion script
Id: cif_fix_values 1715 2011-07-08 13:25:40Z adriana 
;
_cod_original_sg_symbol_H-M 'P 21/n'
_cod_database_code 2200932
_cod_database_fobs_code 2200932

loop_
_symmetry_equiv_pos_as_xyz
'x, y, z'
'-x+1/2, y+1/2, -z+1/2'
'-x, -y, -z'
'x-1/2, -y-1/2, z-1/2'

loop_
_atom_site_label
_atom_site_fract_x
_atom_site_fract_y
_atom_site_fract_z
_atom_site_U_iso_or_equiv
_atom_site_adp_type
_atom_site_calc_flag
_atom_site_refinement_flags
_atom_site_occupancy
_atom_site_disorder_assembly
_atom_site_disorder_group
_atom_site_type_symbol
S1 .29178(6) .55196(9) .04830(5) .0586(3) Uani d . 1 . . S
S2 -.07563(6) .76266(10) -.16165(5) .0645(3) Uani d . 1 . . S
N1 .20069(16) .5642(2) -.03547(12) .0420(6) Uani d . 1 . . N
O1 .38114(17) .4551(2) .04055(14) .0829(8) Uani d . 1 . . O
O2 .23027(19) .5045(3) .09667(12) .0828(8) Uani d . 1 . . O
C1 .0170(2) .5885(3) .00010(14) .0429(7) Uani d . 1 . . C
H1A -.0497 .6537 -.0155 .051 Uiso calc R 1 . . H
H1B .0573 .6197 .0499 .051 Uiso calc R 1 . . H
C2 .0879(2) .6209(3) -.04908(14) .0392(6) Uani d . 1 . . C
C3 .0575(2) .6885(3) -.11646(15) .0428(7) Uani d . 1 . . C
C4 .1481(2) .6820(3) -.14851(15) .0459(7) Uani d . 1 . . C
C5 .1604(3) .7321(4) -.21518(19) .0723(10) Uani d . 1 . . C
H5 .1015 .7808 -.2500 .087 Uiso calc R 1 . . H
C6 .2603(4) .7089(5) -.2293(2) .0881(12) Uani d . 1 . . C
H6 .2690 .7423 -.2741 .106 Uiso calc R 1 . . H
C7 .3480(3) .6370(5) -.1783(2) .0834(12) Uani d . 1 . . C
H7 .4150 .6226 -.1892 .100 Uiso calc R 1 . . H
C8 .3388(3) .5856(4) -.1114(2) .0663(9) Uani d . 1 . . C
H8 .3986 .5380 -.0769 .080 Uiso calc R 1 . . H
C9 .2370(2) .6075(3) -.09721(15) .0440(7) Uani d . 1 . . C
C10 .3400(2) .7488(4) .06822(16) .0543(8) Uani d . 1 . . C
C11 .4469(3) .7877(4) .0712(2) .0890(12) Uani d . 1 . . C
H11 .4952 .7100 .0632 .107 Uiso calc R 1 . . H
C12 .4831(4) .9437(5) .0862(3) .1051(15) Uani d . 1 . . C
H12 .5568 .9697 .0907 .126 Uiso calc R 1 . . H
C13 .4118(4) 1.0582(5) .0943(2) .0965(13) Uani d . 1 . . C
H13 .4366 1.1630 .1036 .116 Uiso calc R 1 . . H
C14 .3047(4) 1.0221(5) .0890(3) .1148(17) Uani d . 1 . . C
H14 .2558 1.1023 .0935 .138 Uiso calc R 1 . . H
C15 .2682(3) .8669(5) .0770(2) .0937(13) Uani d . 1 . . C
H15 .1951 .8415 .0749 .112 Uiso calc R 1 . . H
C16 -.0470(2) .9670(3) -.17332(16) .0478(7) Uani d . 1 . . C
C17 -.1249(3) 1.0488(4) -.22860(17) .0619(9) Uani d . 1 . . C
H17 -.1873 .9956 -.2577 .074 Uiso calc R 1 . . H
C18 -.1101(3) 1.2062(5) -.2403(2) .0765(11) Uani d . 1 . . C
H18 -.1632 1.2598 -.2772 .092 Uiso calc R 1 . . H
C19 -.0196(4) 1.2866(4) -.1994(2) .0762(11) Uani d . 1 . . C
H19 -.0106 1.3942 -.2086 .091 Uiso calc R 1 . . H
C20 .0590(3) 1.2085(4) -.14413(19) .0681(10) Uani d . 1 . . C
H20 .1216 1.2629 -.1160 .082 Uiso calc R 1 . . H
C21 .0443(3) 1.0487(4) -.13063(17) .0572(8) Uani d . 1 . . C
H21 .0963 .9963 -.0926 .069 Uiso calc R 1 . . H

loop_
_atom_site_aniso_label
_atom_site_aniso_U_11
_atom_site_aniso_U_22
_atom_site_aniso_U_33
_atom_site_aniso_U_12
_atom_site_aniso_U_13
_atom_site_aniso_U_23
S1 .0399(4) .0639(5) .0651(6) -.0055(4) .0044(4) .0225(4)
S2 .0329(4) .0706(6) .0842(7) -.0022(4) .0078(4) .0246(4)
N1 .0277(12) .0516(13) .0493(15) .0022(10) .0153(10) .0093(10)
O1 .0448(13) .0562(14) .132(2) .0123(10) .0006(13) .0232(12)
O2 .0637(15) .117(2) .0599(15) -.0268(14) .0062(12) .0407(13)
C1 .0381(15) .0519(16) .0469(18) -.0035(12) .0255(13) .0030(13)
C2 .0326(14) .0421(15) .0467(18) -.0016(11) .0174(12) .0013(13)
C3 .0326(15) .0505(16) .0478(18) -.0013(12) .0156(13) .0117(13)
C4 .0431(17) .0559(18) .0464(19) -.0040(13) .0253(14) .0024(13)
C5 .073(3) .097(3) .057(2) -.0094(19) .0347(19) .0129(18)
C6 .098(3) .117(3) .076(3) -.016(3) .067(3) .002(2)
C7 .077(3) .095(3) .109(3) -.010(2) .077(3) -.010(2)
C8 .0464(19) .068(2) .099(3) .0030(15) .0431(18) -.0021(18)
C9 .0375(16) .0462(16) .058(2) -.0027(12) .0285(14) -.0015(13)
C10 .0414(17) .0652(19) .053(2) -.0086(15) .0090(14) .0026(15)
C11 .053(2) .061(2) .158(4) -.0032(17) .038(2) .006(2)
C12 .075(3) .074(3) .174(5) -.023(2) .048(3) -.009(3)
C13 .104(4) .078(3) .113(4) -.019(3) .040(3) -.027(2)
C14 .089(3) .101(3) .155(4) -.008(3) .038(3) -.071(3)
C15 .065(3) .113(3) .111(3) -.023(2) .040(2) -.059(3)
C16 .0392(16) .0611(19) .0481(19) .0054(14) .0207(14) .0070(14)
C17 .0508(19) .079(2) .058(2) .0080(16) .0191(16) .0210(17)
C18 .083(3) .076(3) .079(3) .018(2) .038(2) .024(2)
C19 .109(3) .056(2) .089(3) .015(2) .069(3) .009(2)
C20 .075(3) .068(2) .074(3) -.0080(19) .041(2) -.0204(18)
C21 .056(2) .068(2) .052(2) .0036(16) .0233(16) -.0004(15)

loop_
_atom_type_symbol
_atom_type_description
_atom_type_scat_dispersion_real
_atom_type_scat_dispersion_imag
_atom_type_scat_source
C C .0033 .0016 'International Tables Vol C Tables 4.2.6.8 and 6.1.1.4'
H H .0000 .0000 'International Tables Vol C Tables 4.2.6.8 and 6.1.1.4'
N N .0061 .0033 'International Tables Vol C Tables 4.2.6.8 and 6.1.1.4'
O O .0106 .0060 'International Tables Vol C Tables 4.2.6.8 and 6.1.1.4'
S S .1246 .1234 'International Tables Vol C Tables 4.2.6.8 and 6.1.1.4'

loop_
_geom_angle_atom_site_label_1
_geom_angle_atom_site_label_2
_geom_angle_atom_site_label_3
_geom_angle_site_symmetry_1
_geom_angle_site_symmetry_3
_geom_angle
_geom_angle_publ_flag
O2 S1 O1 . . 120.01(15) ?
O2 S1 N1 . . 106.50(10) y
O1 S1 N1 . . 106.10(10) y
O2 S1 C10 . . 110.0(2) y
O1 S1 C10 . . 108.80(10) y
N1 S1 C10 . . 104.20(10) y
C3 S2 C16 . . 101.75(13) ?
C9 N1 C2 . . 107.5(2) y
C9 N1 S1 . . 120.41(18) ?
C2 N1 S1 . . 123.7(2) y
C2 C1 C1 . 3_565 112.9(3) ?
C2 C1 H1A . . 109.0 ?
C1 C1 H1A 3_565 . 109.0 ?
C2 C1 H1B . . 109.0 ?
C1 C1 H1B 3_565 . 109.0 ?
H1A C1 H1B . . 107.8 ?
C3 C2 N1 . . 107.5(2) y
C3 C2 C1 . . 127.9(2) y
N1 C2 C1 . . 124.1(2) ?
C2 C3 C4 . . 110.2(2) ?
C2 C3 S2 . . 125.4(2) ?
C4 C3 S2 . . 124.3(2) ?
C5 C4 C9 . . 119.6(3) ?
C5 C4 C3 . . 133.4(3) ?
C9 C4 C3 . . 106.9(2) ?
C6 C5 C4 . . 119.2(3) ?
C6 C5 H5 . . 120.4 ?
C4 C5 H5 . . 120.4 ?
C5 C6 C7 . . 120.9(3) ?
C5 C6 H6 . . 119.6 ?
C7 C6 H6 . . 119.6 ?
C6 C7 C8 . . 121.5(3) ?
C6 C7 H7 . . 119.2 ?
C8 C7 H7 . . 119.2 ?
C7 C8 C9 . . 117.7(3) ?
C7 C8 H8 . . 121.2 ?
C9 C8 H8 . . 121.2 ?
C8 C9 C4 . . 121.0(3) ?
C8 C9 N1 . . 131.1(3) ?
C4 C9 N1 . . 107.8(2) ?
C11 C10 C15 . . 119.5(3) ?
C11 C10 S1 . . 120.4(3) ?
C15 C10 S1 . . 120.1(3) ?
C10 C11 C12 . . 119.5(4) ?
C10 C11 H11 . . 120.2 ?
C12 C11 H11 . . 120.2 ?
C13 C12 C11 . . 120.3(4) ?
C13 C12 H12 . . 119.8 ?
C11 C12 H12 . . 119.8 ?
C14 C13 C12 . . 120.7(4) ?
C14 C13 H13 . . 119.7 ?
C12 C13 H13 . . 119.7 ?
C13 C14 C15 . . 120.0(4) ?
C13 C14 H14 . . 120.0 ?
C15 C14 H14 . . 120.0 ?
C14 C15 C10 . . 120.0(4) ?
C14 C15 H15 . . 120.0 ?
C10 C15 H15 . . 120.0 ?
C21 C16 C17 . . 118.8(3) ?
C21 C16 S2 . . 124.6(2) ?
C17 C16 S2 . . 116.5(2) ?
C18 C17 C16 . . 120.2(3) ?
C18 C17 H17 . . 119.9 ?
C16 C17 H17 . . 119.9 ?
C19 C18 C17 . . 121.4(3) ?
C19 C18 H18 . . 119.3 ?
C17 C18 H18 . . 119.3 ?
C18 C19 C20 . . 119.7(3) ?
C18 C19 H19 . . 120.1 ?
C20 C19 H19 . . 120.1 ?
C19 C20 C21 . . 119.7(3) ?
C19 C20 H20 . . 120.2 ?
C21 C20 H20 . . 120.2 ?
C16 C21 C20 . . 120.2(3) ?
C16 C21 H21 . . 119.9 ?
C20 C21 H21 . . 119.9 ?

loop_
_geom_bond_atom_site_label_1
_geom_bond_atom_site_label_2
_geom_bond_site_symmetry_2
_geom_bond_distance
_geom_bond_publ_flag
S1 O2 . 1.417(2) ?
S1 O1 . 1.425(2) ?
S1 N1 . 1.671(2) ?
S1 C10 . 1.758(3) ?
S2 C3 . 1.754(3) y
S2 C16 . 1.774(3) y
N1 C9 . 1.423(3) y
N1 C2 . 1.442(3) y
C1 C2 . 1.490(3) ?
C1 C1 3_565 1.542(5) ?
C1 H1A . .9700 ?
C1 H1B . .9700 ?
C2 C3 . 1.349(3) ?
C3 C4 . 1.438(4) ?
C4 C5 . 1.384(4) ?
C4 C9 . 1.397(4) ?
C5 C6 . 1.371(5) ?
C5 H5 . .9300 ?
C6 C7 . 1.375(5) ?
C6 H6 . .9300 ?
C7 C8 . 1.378(5) ?
C7 H7 . .9300 ?
C8 C9 . 1.391(4) ?
C8 H8 . .9300 ?
C10 C11 . 1.365(4) ?
C10 C15 . 1.380(5) ?
C11 C12 . 1.384(5) ?
C11 H11 . .9300 ?
C12 C13 . 1.349(5) ?
C12 H12 . .9300 ?
C13 C14 . 1.352(5) ?
C13 H13 . .9300 ?
C14 C15 . 1.374(5) ?
C14 H14 . .9300 ?
C15 H15 . .9300 ?
C16 C21 . 1.378(4) ?
C16 C17 . 1.389(4) ?
C17 C18 . 1.357(4) ?
C17 H17 . .9300 ?
C18 C19 . 1.353(5) ?
C18 H18 . .9300 ?
C19 C20 . 1.379(5) ?
C19 H19 . .9300 ?
C20 C21 . 1.384(4) ?
C20 H20 . .9300 ?
C21 H21 . .9300 ?

loop_
_geom_hbond_atom_site_label_D
_geom_hbond_atom_site_label_H
_geom_hbond_atom_site_label_A
_geom_hbond_site_symmetry_A
_geom_hbond_distance_DH
_geom_hbond_distance_HA
_geom_hbond_distance_DA
_geom_hbond_angle_DHA
_geom_hbond_publ_flag
C1 H1A S2 1_555 .97 2.85 3.292(3) 109 y
C1 H1B O2 1_555 .97 2.30 2.857(3) 115 y
C8 H8 O1 1_555 .93 2.41 2.985(4) 120 y
C11 H11 O1 1_555 .93 2.54 2.913(4) 105 y

loop_
_geom_torsion_atom_site_label_1
_geom_torsion_atom_site_label_2
_geom_torsion_atom_site_label_3
_geom_torsion_atom_site_label_4
_geom_torsion_site_symmetry_1
_geom_torsion
_geom_torsion_publ_flag
O2 S1 N1 C9 . -179.1(2) ?
O1 S1 N1 C9 . -50.1(2) ?
C10 S1 N1 C9 . 64.7(2) y
O2 S1 N1 C2 . 36.7(2) ?
O1 S1 N1 C2 . 165.7(2) ?
C10 S1 N1 C2 . -79.5(2) y
C9 N1 C2 C3 . 2.2(3) y
S1 N1 C2 C3 . 150.3(2) y
C9 N1 C2 C1 . 175.1(2) ?
S1 N1 C2 C1 . -36.8(3) y
C1 C1 C2 C3 3_565 102.7(3) ?
C1 C1 C2 N1 3_565 -68.7(4) ?
N1 C2 C3 C4 . -1.2(3) ?
C1 C2 C3 C4 . -173.7(2) ?
N1 C2 C3 S2 . 175.1(2) y
C1 C2 C3 S2 . 2.5(4) ?
C16 S2 C3 C2 . 119.5(3) ?
C16 S2 C3 C4 . -64.8(3) ?
C2 C3 C4 C5 . 179.5(3) ?
S2 C3 C4 C5 . 3.2(5) ?
C2 C3 C4 C9 . -.3(3) ?
S2 C3 C4 C9 . -176.6(2) ?
C9 C4 C5 C6 . -.7(5) ?
C3 C4 C5 C6 . 179.5(3) ?
C4 C5 C6 C7 . .0(6) ?
C5 C6 C7 C8 . .0(6) ?
C6 C7 C8 C9 . .7(5) ?
C7 C8 C9 C4 . -1.3(4) ?
C7 C8 C9 N1 . 178.0(3) ?
C5 C4 C9 C8 . 1.4(4) ?
C3 C4 C9 C8 . -178.8(3) ?
C5 C4 C9 N1 . -178.1(3) ?
C3 C4 C9 N1 . 1.8(3) ?
C2 N1 C9 C8 . 178.1(3) ?
S1 N1 C9 C8 . 28.8(4) y
C2 N1 C9 C4 . -2.5(3) ?
S1 N1 C9 C4 . -151.8(2) y
O2 S1 C10 C11 . 135.7(3) y
O1 S1 C10 C11 . 2.4(3) ?
N1 S1 C10 C11 . -110.5(3) ?
O2 S1 C10 C15 . -47.8(3) ?
O1 S1 C10 C15 . 178.9(3) ?
N1 S1 C10 C15 . 66.0(3) ?
C15 C10 C11 C12 . 2.8(6) ?
S1 C10 C11 C12 . 179.3(3) ?
C10 C11 C12 C13 . -3.2(7) ?
C11 C12 C13 C14 . 1.0(7) ?
C12 C13 C14 C15 . 1.6(7) ?
C13 C14 C15 C10 . -1.9(7) ?
C11 C10 C15 C14 . -.3(6) ?
S1 C10 C15 C14 . -176.8(3) ?
C3 S2 C16 C21 . -23.4(3) ?
C3 S2 C16 C17 . 158.2(2) ?
C21 C16 C17 C18 . .4(5) ?
S2 C16 C17 C18 . 178.9(3) ?
C16 C17 C18 C19 . .7(5) ?
C17 C18 C19 C20 . -.7(6) ?
C18 C19 C20 C21 . -.4(5) ?
C17 C16 C21 C20 . -1.5(5) ?
S2 C16 C21 C20 . -179.9(2) ?
C19 C20 C21 C16 . 1.5(5) ?
